data_8102490
loop_
_publ_author_name
'Michael Hummel'
'Egon Rubatscher'
'Klaus Wurst'
'Gerhard Laus'
'Peter Jaitner'
'Herwig Schottenberger'

_publ_section_title
;
 Crystal structure of 3-(4-azidophenyl)pentane-2,4-dione, C11H11N3O2
;
_journal_issue 4
_journal_name_full 'Zeitschrift f\"ur Kristallographie - New Crystal Structures'
_journal_page_first 665
_journal_volume 224
_journal_year 2009
_chemical_formula_sum 'C11 H11 N3 O2'
_chemical_formula_weight 217.23
_space_group_IT_number 2
_symmetry_cell_setting triclinic
_symmetry_space_group_name_Hall '-P 1'
_symmetry_space_group_name_H-M 'P -1'
_atom_sites_solution_hydrogens geom
_atom_sites_solution_primary direct
_atom_sites_solution_secondary difmap
_audit_creation_method SHELXL-97
_cell_angle_alpha 92.586(5)
_cell_angle_beta 101.138(3)
_cell_angle_gamma 91.651(5)
_cell_formula_units_Z 4
_cell_length_a 7.4695(7)
_cell_length_b 10.6088(6)
_cell_length_c 14.0710(9)
_cell_measurement_reflns_used 6656
_cell_measurement_temperature 233(2)
_cell_measurement_theta_max 24.0
_cell_measurement_theta_min 1.0
_cell_volume 1092.10(14)
_computing_data_collection COLLECT
_computing_data_reduction 'DENZO and SCALEPACK'
_computing_structure_refinement 'SHELXL-97 (Sheldrick, 1997)'
_computing_structure_solution 'SHELXS-97 (Sheldrick, 1990)'
_diffrn_ambient_temperature 233(2)
_diffrn_measured_fraction_theta_full 0.996
_diffrn_measured_fraction_theta_max 0.996
_diffrn_measurement_device_type 'Nonius KappaCCD'
_diffrn_measurement_method 'phi- and omega-scans'
_diffrn_radiation_monochromator graphite
_diffrn_radiation_source 'fine-focus sealed tube'
_diffrn_radiation_type MoK\a
_diffrn_radiation_wavelength 0.71073
_diffrn_reflns_av_R_equivalents 0.0262
_diffrn_reflns_av_sigmaI/netI 0.0526
_diffrn_reflns_limit_h_max 8
_diffrn_reflns_limit_h_min -8
_diffrn_reflns_limit_k_max 12
_diffrn_reflns_limit_k_min -10
_diffrn_reflns_limit_l_max 13
_diffrn_reflns_limit_l_min -16
_diffrn_reflns_number 5448
_diffrn_reflns_theta_full 23.99
_diffrn_reflns_theta_max 23.99
_diffrn_reflns_theta_min 1.48
_diffrn_standards_number 0
_exptl_absorpt_coefficient_mu 0.094
_exptl_absorpt_correction_type none
_exptl_crystal_colour colorless
_exptl_crystal_density_diffrn 1.321
_exptl_crystal_density_method 'not measured'
_exptl_crystal_description plate
_exptl_crystal_F_000 456
_exptl_crystal_size_max 0.3
_exptl_crystal_size_mid 0.2
_exptl_crystal_size_min 0.04
_refine_diff_density_max 0.179
_refine_diff_density_min -0.168
_refine_diff_density_rms 0.038
_refine_ls_extinction_coef 0.013(3)
_refine_ls_extinction_expression Fc^*^=kFc[1+0.001xFc^2^\l^3^/sin(2\q)]^-1/4^
_refine_ls_extinction_method SHELXL
_refine_ls_goodness_of_fit_ref 1.037
_refine_ls_hydrogen_treatment constr
_refine_ls_matrix_type full
_refine_ls_number_parameters 298
_refine_ls_number_reflns 3416
_refine_ls_number_restraints 0
_refine_ls_restrained_S_all 1.037
_refine_ls_R_factor_all 0.0911
_refine_ls_R_factor_gt 0.0530
_refine_ls_shift/su_max 0.010
_refine_ls_shift/su_mean 0.000
_refine_ls_structure_factor_coef Fsqd
_refine_ls_weighting_details 'calc w=1/[\s^2^(Fo^2^)+(0.0606P)^2^+0.2693P] where P=(Fo^2^+2Fc^2^)/3'
_refine_ls_weighting_scheme calc
_refine_ls_wR_factor_gt 0.1244
_refine_ls_wR_factor_ref 0.1406
_reflns_number_gt 2245
_reflns_number_total 3416
_reflns_threshold_expression >2sigma(I)
_cod_data_source_file 1267-2680.cff
_cod_data_source_block eg7
_cod_original_sg_symbol_H-M P-1
_cod_database_code 8102490

loop_
_symmetry_equiv_pos_as_xyz
'x, y, z'
'-x, -y, -z'

loop_
_atom_site_label
_atom_site_type_symbol
_atom_site_fract_x
_atom_site_fract_y
_atom_site_fract_z
_atom_site_U_iso_or_equiv
_atom_site_adp_type
_atom_site_occupancy
_atom_site_symmetry_multiplicity
_atom_site_Wyckoff_symbol
_atom_site_calc_flag
_atom_site_refinement_flags
_atom_site_disorder_assembly
_atom_site_disorder_group
O1 O 0.2278(3) 0.94092(18) 0.50433(14) 0.0683(6) Uani 1 2 i d . . .
H1O H 0.2852 0.8817 0.4859 0.102 Uiso 0.50 2 i calc PR . .
O2 O 0.4745(3) 0.79230(17) 0.50384(14) 0.0631(5) Uani 1 2 i d . . .
H2O H 0.3821 0.8323 0.4837 0.095 Uiso 0.50 2 i calc PR . .
O3 O 0.5042(3) 0.70478(17) 0.02021(13) 0.0624(5) Uani 1 2 i d . . .
H3O H 0.4017 0.6700 0.0015 0.094 Uiso 0.50 2 i calc PR . .
O4 O 0.2296(3) 0.57224(18) 0.02403(14) 0.0623(6) Uani 1 2 i d . . .
H4O H 0.2973 0.6252 0.0054 0.094 Uiso 0.50 2 i calc PR . .
N1 N 0.8790(3) 1.1408(2) 0.99877(18) 0.0665(7) Uani 1 2 i d . . .
N2 N 0.8660(3) 1.0947(2) 1.0765(2) 0.0649(7) Uani 1 2 i d . . .
N3 N 0.8712(4) 1.0630(3) 1.1523(2) 0.0932(10) Uani 1 2 i d . . .
N4 N 0.9070(3) 0.3481(2) 0.47797(17) 0.0595(6) Uani 1 2 i d . . .
N5 N 0.8763(3) 0.3740(2) 0.5599(2) 0.0609(6) Uani 1 2 i d . . .
N6 N 0.8663(4) 0.3886(3) 0.6389(2) 0.0844(9) Uani 1 2 i d . . .
C1 C 0.3093(4) 0.9832(2) 0.5912(2) 0.0536(7) Uani 1 2 i d . . .
C2 C 0.4727(3) 0.9344(2) 0.63695(18) 0.0466(6) Uani 1 2 i d . . .
C3 C 0.5525(4) 0.8381(2) 0.58800(19) 0.0509(7) Uani 1 2 i d . . .
C4 C 0.2150(4) 1.0860(3) 0.6342(2) 0.0691(8) Uani 1 2 i d . . .
H4A H 0.2571 1.1669 0.6155 0.104 Uiso 1 2 i calc R . .
H4B H 0.2421 1.0834 0.7044 0.104 Uiso 1 2 i calc R . .
H4C H 0.0843 1.0751 0.6110 0.104 Uiso 1 2 i calc R . .
C5 C 0.7317(4) 0.7874(3) 0.6297(2) 0.0704(9) Uani 1 2 i d . . .
H5A H 0.7137 0.7036 0.6518 0.106 Uiso 1 2 i calc R . .
H5B H 0.7922 0.8425 0.6841 0.106 Uiso 1 2 i calc R . .
H5C H 0.8067 0.7831 0.5807 0.106 Uiso 1 2 i calc R . .
C6 C 0.5705(3) 0.9881(2) 0.73375(18) 0.0447(6) Uani 1 2 i d . . .
C7 C 0.5707(4) 0.9252(2) 0.81816(18) 0.0496(7) Uani 1 2 i d . . .
H7 H 0.5033 0.8483 0.8148 0.059 Uiso 1 2 i calc . . .
C8 C 0.6678(4) 0.9727(2) 0.90714(19) 0.0512(7) Uani 1 2 i d . . .
H8 H 0.6659 0.9288 0.9635 0.061 Uiso 1 2 i calc . . .
C9 C 0.7673(3) 1.0851(2) 0.91222(18) 0.0499(7) Uani 1 2 i d . . .
C10 C 0.7664(4) 1.1505(2) 0.8300(2) 0.0555(7) Uani 1 2 i d . . .
H10 H 0.8319 1.2281 0.8340 0.067 Uiso 1 2 i calc . . .
C11 C 0.6699(4) 1.1025(2) 0.74160(19) 0.0522(7) Uani 1 2 i d . . .
H11 H 0.6711 1.1477 0.6858 0.063 Uiso 1 2 i calc . . .
C12 C 0.5866(4) 0.6533(2) 0.09760(18) 0.0515(7) Uani 1 2 i d . . .
C13 C 0.4963(3) 0.5618(2) 0.14298(18) 0.0457(6) Uani 1 2 i d . . .
C14 C 0.3173(4) 0.5227(2) 0.10137(19) 0.0503(7) Uani 1 2 i d . . .
C15 C 0.7808(4) 0.6952(3) 0.1330(2) 0.0671(8) Uani 1 2 i d . . .
H15A H 0.8581 0.6467 0.0983 0.101 Uiso 1 2 i calc R . .
H15B H 0.8149 0.6823 0.2019 0.101 Uiso 1 2 i calc R . .
H15C H 0.7960 0.7842 0.1220 0.101 Uiso 1 2 i calc R . .
C16 C 0.2125(4) 0.4229(3) 0.1414(2) 0.0642(8) Uani 1 2 i d . . .
H16A H 0.0976 0.4035 0.0970 0.096 Uiso 1 2 i calc R . .
H16B H 0.1888 0.4530 0.2037 0.096 Uiso 1 2 i calc R . .
H16C H 0.2830 0.3475 0.1494 0.096 Uiso 1 2 i calc R . .
C17 C 0.5958(3) 0.5046(2) 0.23198(18) 0.0448(6) Uani 1 2 i d . . .
C18 C 0.5823(4) 0.5503(2) 0.32362(19) 0.0524(7) Uani 1 2 i d . . .
H18 H 0.5052 0.6174 0.3299 0.063 Uiso 1 2 i calc . . .
C19 C 0.6789(4) 0.5003(2) 0.40666(18) 0.0524(7) Uani 1 2 i d . . .
H19 H 0.6670 0.5329 0.4683 0.063 Uiso 1 2 i calc . . .
C20 C 0.7930(3) 0.4020(2) 0.39782(18) 0.0471(7) Uani 1 2 i d . . .
C21 C 0.8067(4) 0.3530(2) 0.3073(2) 0.0563(7) Uani 1 2 i d . . .
H21 H 0.8823 0.2850 0.3012 0.068 Uiso 1 2 i calc . . .
C22 C 0.7092(4) 0.4041(2) 0.22582(18) 0.0546(7) Uani 1 2 i d . . .
H22 H 0.7195 0.3700 0.1643 0.066 Uiso 1 2 i calc . . .

loop_
_atom_site_aniso_label
_atom_site_aniso_U_11
_atom_site_aniso_U_22
_atom_site_aniso_U_33
_atom_site_aniso_U_23
_atom_site_aniso_U_13
_atom_site_aniso_U_12
O1 0.0561(13) 0.0792(15) 0.0614(14) -0.0009(10) -0.0067(11) -0.0036(10)
O2 0.0700(15) 0.0601(12) 0.0563(13) -0.0066(9) 0.0086(10) -0.0039(9)
O3 0.0715(14) 0.0612(12) 0.0547(12) 0.0084(9) 0.0121(10) 0.0018(10)
O4 0.0539(12) 0.0699(13) 0.0590(13) 0.0088(9) -0.0015(10) 0.0069(9)
N1 0.0729(18) 0.0620(15) 0.0549(16) 0.0025(12) -0.0115(13) 0.0005(12)
N2 0.0520(16) 0.0805(17) 0.0572(18) -0.0103(14) -0.0007(13) 0.0143(12)
N3 0.085(2) 0.141(3) 0.0534(18) 0.0016(17) 0.0122(16) 0.0146(18)
N4 0.0557(15) 0.0722(15) 0.0481(15) 0.0058(11) 0.0032(12) 0.0022(12)
N5 0.0465(15) 0.0729(16) 0.0591(19) 0.0103(13) 0.0006(14) -0.0116(11)
N6 0.075(2) 0.123(2) 0.0522(18) 0.0102(16) 0.0053(15) -0.0096(16)
C1 0.0445(16) 0.0600(16) 0.0539(18) 0.0050(13) 0.0041(14) -0.0065(13)
C2 0.0454(16) 0.0457(14) 0.0471(16) 0.0047(11) 0.0052(12) -0.0041(12)
C3 0.0562(18) 0.0485(15) 0.0469(17) 0.0032(12) 0.0081(14) -0.0044(13)
C4 0.0541(19) 0.079(2) 0.073(2) 0.0039(16) 0.0082(15) 0.0136(15)
C5 0.073(2) 0.0713(19) 0.067(2) -0.0020(15) 0.0106(16) 0.0224(16)
C6 0.0398(15) 0.0448(14) 0.0487(16) 0.0015(11) 0.0066(12) 0.0031(11)
C7 0.0494(16) 0.0499(15) 0.0488(17) 0.0027(12) 0.0086(13) -0.0023(12)
C8 0.0516(17) 0.0536(16) 0.0490(17) 0.0087(12) 0.0095(13) 0.0049(13)
C9 0.0460(16) 0.0525(16) 0.0474(16) -0.0017(12) -0.0003(13) 0.0083(12)
C10 0.0536(17) 0.0505(15) 0.0578(18) 0.0012(13) 0.0007(14) -0.0061(12)
C11 0.0544(17) 0.0502(15) 0.0503(17) 0.0085(12) 0.0055(13) -0.0022(13)
C12 0.0558(18) 0.0499(15) 0.0484(17) -0.0039(12) 0.0107(14) 0.0021(13)
C13 0.0437(16) 0.0449(14) 0.0475(15) 0.0000(11) 0.0067(12) 0.0036(11)
C14 0.0485(17) 0.0509(15) 0.0503(17) -0.0029(12) 0.0072(14) 0.0069(12)
C15 0.063(2) 0.0685(18) 0.067(2) 0.0008(15) 0.0109(16) -0.0152(15)
C16 0.0509(18) 0.0723(19) 0.067(2) 0.0081(14) 0.0050(14) -0.0083(14)
C17 0.0379(14) 0.0466(14) 0.0488(16) -0.0007(11) 0.0072(12) -0.0024(11)
C18 0.0496(17) 0.0535(15) 0.0554(18) -0.0022(13) 0.0136(13) 0.0073(12)
C19 0.0502(17) 0.0618(17) 0.0447(16) -0.0031(12) 0.0099(13) -0.0004(13)
C20 0.0393(15) 0.0500(15) 0.0484(17) 0.0060(12) -0.0001(12) -0.0056(12)
C21 0.0572(18) 0.0570(16) 0.0519(18) -0.0029(13) 0.0035(14) 0.0143(13)
C22 0.0557(18) 0.0598(16) 0.0461(16) -0.0074(12) 0.0054(13) 0.0085(14)

loop_
_atom_type_symbol
_atom_type_description
_atom_type_scat_dispersion_real
_atom_type_scat_dispersion_imag
_atom_type_scat_source
C C 0.0033 0.0016 'International Tables Vol C Tables 4.2.6.8 and 6.1.1.4'
H H 0.0000 0.0000 'International Tables Vol C Tables 4.2.6.8 and 6.1.1.4'
N N 0.0061 0.0033 'International Tables Vol C Tables 4.2.6.8 and 6.1.1.4'
O O 0.0106 0.0060 'International Tables Vol C Tables 4.2.6.8 and 6.1.1.4'

loop_
_geom_angle_atom_site_label_1
_geom_angle_atom_site_label_2
_geom_angle_atom_site_label_3
_geom_angle
_geom_angle_site_symmetry_1
_geom_angle_site_symmetry_3
_geom_angle_publ_flag
C1 O1 H1O 109.5 . . ?
C3 O2 H2O 109.5 . . ?
C12 O3 H3O 109.5 . . ?
C14 O4 H4O 109.5 . . ?
N2 N1 C9 117.6(3) . . ?
N3 N2 N1 171.5(3) . . ?
N5 N4 C20 117.4(2) . . ?
N6 N5 N4 171.4(3) . . ?
O1 C1 C2 121.2(2) . . ?
O1 C1 C4 114.8(2) . . ?
C2 C1 C4 124.0(3) . . ?
C1 C2 C3 119.1(2) . . ?
C1 C2 C6 120.9(2) . . ?
C3 C2 C6 119.8(2) . . ?
O2 C3 C2 121.4(2) . . ?
O2 C3 C5 116.5(2) . . ?
C2 C3 C5 122.0(2) . . ?
C1 C4 H4A 109.5 . . ?
C1 C4 H4B 109.5 . . ?
H4A C4 H4B 109.5 . . ?
C1 C4 H4C 109.5 . . ?
H4A C4 H4C 109.5 . . ?
H4B C4 H4C 109.5 . . ?
C3 C5 H5A 109.5 . . ?
C3 C5 H5B 109.5 . . ?
H5A C5 H5B 109.5 . . ?
C3 C5 H5C 109.5 . . ?
H5A C5 H5C 109.5 . . ?
H5B C5 H5C 109.5 . . ?
C7 C6 C11 117.6(2) . . ?
C7 C6 C2 121.8(2) . . ?
C11 C6 C2 120.5(2) . . ?
C8 C7 C6 121.6(2) . . ?
C8 C7 H7 119.2 . . ?
C6 C7 H7 119.2 . . ?
C9 C8 C7 119.3(2) . . ?
C9 C8 H8 120.3 . . ?
C7 C8 H8 120.3 . . ?
C10 C9 C8 120.1(2) . . ?
C10 C9 N1 115.4(2) . . ?
C8 C9 N1 124.5(2) . . ?
C9 C10 C11 120.3(2) . . ?
C9 C10 H10 119.9 . . ?
C11 C10 H10 119.9 . . ?
C10 C11 C6 121.0(2) . . ?
C10 C11 H11 119.5 . . ?
C6 C11 H11 119.5 . . ?
O3 C12 C13 121.2(2) . . ?
O3 C12 C15 115.6(2) . . ?
C13 C12 C15 123.1(2) . . ?
C14 C13 C12 119.2(2) . . ?
C14 C13 C17 121.1(2) . . ?
C12 C13 C17 119.7(2) . . ?
O4 C14 C13 121.5(2) . . ?
O4 C14 C16 115.1(2) . . ?
C13 C14 C16 123.4(2) . . ?
C12 C15 H15A 109.5 . . ?
C12 C15 H15B 109.5 . . ?
H15A C15 H15B 109.5 . . ?
C12 C15 H15C 109.5 . . ?
H15A C15 H15C 109.5 . . ?
H15B C15 H15C 109.5 . . ?
C14 C16 H16A 109.5 . . ?
C14 C16 H16B 109.5 . . ?
H16A C16 H16B 109.5 . . ?
C14 C16 H16C 109.5 . . ?
H16A C16 H16C 109.5 . . ?
H16B C16 H16C 109.5 . . ?
C18 C17 C22 117.2(2) . . ?
C18 C17 C13 121.7(2) . . ?
C22 C17 C13 121.1(2) . . ?
C17 C18 C19 122.0(2) . . ?
C17 C18 H18 119.0 . . ?
C19 C18 H18 119.0 . . ?
C20 C19 C18 119.2(2) . . ?
C20 C19 H19 120.4 . . ?
C18 C19 H19 120.4 . . ?
C21 C20 C19 120.0(2) . . ?
C21 C20 N4 115.8(2) . . ?
C19 C20 N4 124.1(2) . . ?
C22 C21 C20 119.7(2) . . ?
C22 C21 H21 120.1 . . ?
C20 C21 H21 120.1 . . ?
C21 C22 C17 121.8(2) . . ?
C21 C22 H22 119.1 . . ?
C17 C22 H22 119.1 . . ?

loop_
_geom_bond_atom_site_label_1
_geom_bond_atom_site_label_2
_geom_bond_distance
_geom_bond_site_symmetry_2
_geom_bond_publ_flag
O1 C1 1.309(3) . ?
O1 H1O 0.8300 . ?
O2 C3 1.282(3) . ?
O2 H2O 0.8300 . ?
O3 C12 1.295(3) . ?
O3 H3O 0.8300 . ?
O4 C14 1.298(3) . ?
O4 H4O 0.8300 . ?
N1 N2 1.238(4) . ?
N1 C9 1.429(3) . ?
N2 N3 1.126(4) . ?
N4 N5 1.238(4) . ?
N4 C20 1.428(3) . ?
N5 N6 1.133(3) . ?
C1 C2 1.391(3) . ?
C1 C4 1.484(4) . ?
C2 C3 1.416(4) . ?
C2 C6 1.495(3) . ?
C3 C5 1.481(4) . ?
C4 H4A 0.9700 . ?
C4 H4B 0.9700 . ?
C4 H4C 0.9700 . ?
C5 H5A 0.9700 . ?
C5 H5B 0.9700 . ?
C5 H5C 0.9700 . ?
C6 C7 1.388(3) . ?
C6 C11 1.393(3) . ?
C7 C8 1.385(4) . ?
C7 H7 0.9400 . ?
C8 C9 1.378(4) . ?
C8 H8 0.9400 . ?
C9 C10 1.374(4) . ?
C10 C11 1.379(4) . ?
C10 H10 0.9400 . ?
C11 H11 0.9400 . ?
C12 C13 1.410(4) . ?
C12 C15 1.488(4) . ?
C13 C14 1.395(3) . ?
C13 C17 1.491(3) . ?
C14 C16 1.492(4) . ?
C15 H15A 0.9700 . ?
C15 H15B 0.9700 . ?
C15 H15C 0.9700 . ?
C16 H16A 0.9700 . ?
C16 H16B 0.9700 . ?
C16 H16C 0.9700 . ?
C17 C18 1.380(4) . ?
C17 C22 1.391(3) . ?
C18 C19 1.386(4) . ?
C18 H18 0.9400 . ?
C19 C20 1.382(4) . ?
C19 H19 0.9400 . ?
C20 C21 1.377(4) . ?
C21 C22 1.376(3) . ?
C21 H21 0.9400 . ?
C22 H22 0.9400 . ?
